data_4021798
loop_
_publ_author_name
'Simon J. Hedley'
'Dominic L. Ventura'
'Paulina M. Dominiak'
'Cara L. Nygren'
'Huw M. L. Davies'

_publ_section_title
;
 Investigation into Factors Influencing Stereoselectivity in the
 Reactions of Heterocycles with Donor-Acceptor-Substituted
 Rhodium Carbenoids
;
_journal_name_full 'Journal of Organic Chemistry'
_journal_page_first 5349
_journal_page_last 5356
_journal_paper_doi 10.1021/jo060779g
_journal_volume 71
_journal_year 2006
_chemical_absolute_configuration ad
_chemical_formula_moiety 'C13 H13 Br O3'
_chemical_formula_sum 'C13 H13 Br O3'
_chemical_formula_weight 297.14
_chemical_name_systematic
; 
7-(4-Bromo-phenyl)-2-oxa-bicyclo[4.1.0]heptane-
7-carboxylic acid methyl ester
;
_space_group_IT_number 9
_symmetry_cell_setting monoclinic
_symmetry_space_group_name_Hall 'C -2yc'
_symmetry_space_group_name_H-M 'C 1 c 1'
_atom_sites_solution_hydrogens difmap
_atom_sites_solution_primary direct
_atom_sites_solution_secondary difmap
_audit_creation_method SHELXL-97
_cell_angle_alpha 90.00
_cell_angle_beta 102.5390(10)
_cell_angle_gamma 90.00
_cell_formula_units_Z 4
_cell_length_a 7.2726(2)
_cell_length_b 15.5701(5)
_cell_length_c 10.5727(3)
_cell_measurement_reflns_used 8469
_cell_measurement_temperature 90(2)
_cell_measurement_theta_max 34.46
_cell_measurement_theta_min 2.61
_cell_volume 1168.65(6)
_computing_cell_refinement 'APEX2 (Bruker, 2004)'
_computing_data_collection 'APEX2 (Bruker, 2004)'
_computing_data_reduction 'SAINT-Plus (Bruker, 2004)'
_computing_molecular_graphics 'Bruker SHELXTL'
_computing_publication_material 'Bruker SHELXTL'
_computing_structure_refinement 'SHELXL-97 (Sheldrick, 1997)'
_computing_structure_solution 'SHELXS-97 (Sheldrick, 1990)'
_diffrn_ambient_temperature 90(2)
_diffrn_measured_fraction_theta_full 1.000
_diffrn_measured_fraction_theta_max 1.000
_diffrn_measurement_device_type 'Bruker SMART APEX2'
_diffrn_measurement_method 'omega scan'
_diffrn_radiation_monochromator graphite
_diffrn_radiation_source 'rotating anode'
_diffrn_radiation_type MoK\a
_diffrn_radiation_wavelength 0.71073
_diffrn_reflns_av_R_equivalents 0.0250
_diffrn_reflns_av_sigmaI/netI 0.0378
_diffrn_reflns_limit_h_max 9
_diffrn_reflns_limit_h_min -9
_diffrn_reflns_limit_k_max 20
_diffrn_reflns_limit_k_min -20
_diffrn_reflns_limit_l_max 13
_diffrn_reflns_limit_l_min -13
_diffrn_reflns_number 8826
_diffrn_reflns_theta_full 27.99
_diffrn_reflns_theta_max 27.99
_diffrn_reflns_theta_min 2.62
_diffrn_standards_decay_% 'not measured'
_diffrn_standards_interval_count 'not measured'
_diffrn_standards_number 0
_exptl_absorpt_coefficient_mu 3.510
_exptl_absorpt_correction_T_max 0.361
_exptl_absorpt_correction_T_min 0.278
_exptl_absorpt_correction_type multi-scan
_exptl_absorpt_process_details '(SADABS v2.10; Sheldrick, 1996)'
_exptl_crystal_colour colorless
_exptl_crystal_density_diffrn 1.689
_exptl_crystal_density_method 'not measured'
_exptl_crystal_description block
_exptl_crystal_F_000 600
_exptl_crystal_size_max 0.35
_exptl_crystal_size_mid 0.30
_exptl_crystal_size_min 0.29
_refine_diff_density_max 0.325
_refine_diff_density_min -0.269
_refine_diff_density_rms 0.047
_refine_ls_abs_structure_details 'Flack H D (1983), 1418 Friedel pairs'
_refine_ls_abs_structure_Flack 0.011(5)
_refine_ls_extinction_method none
_refine_ls_goodness_of_fit_ref 0.931
_refine_ls_hydrogen_treatment constr
_refine_ls_matrix_type full
_refine_ls_number_parameters 155
_refine_ls_number_reflns 2773
_refine_ls_number_restraints 2
_refine_ls_restrained_S_all 0.930
_refine_ls_R_factor_all 0.0155
_refine_ls_R_factor_gt 0.0152
_refine_ls_shift/su_max 0.001
_refine_ls_shift/su_mean 0.000
_refine_ls_structure_factor_coef Fsqd
_refine_ls_weighting_details 'calc w=1/[\s^2^(Fo^2^)+(0.0000P)^2^+0.0000P] where P=(Fo^2^+2Fc^2^)/3'
_refine_ls_weighting_scheme calc
_refine_ls_wR_factor_gt 0.0380
_refine_ls_wR_factor_ref 0.0380
_reflns_number_gt 2728
_reflns_number_total 2773
_reflns_threshold_expression >2sigma(I)
_cod_data_source_file jo060779gsi20060411_050849.cif
_cod_original_sg_symbol_H-M 'C c'
_cod_database_code 4021798

loop_
_symmetry_equiv_pos_as_xyz
'x, y, z'
'x, -y, z+1/2'
'x+1/2, y+1/2, z'
'x+1/2, -y+1/2, z+1/2'

loop_
_atom_site_label
_atom_site_type_symbol
_atom_site_fract_x
_atom_site_fract_y
_atom_site_fract_z
_atom_site_U_iso_or_equiv
_atom_site_adp_type
_atom_site_occupancy
_atom_site_symmetry_multiplicity
_atom_site_calc_flag
_atom_site_refinement_flags
Br1 Br 0.36052(4) 1.009099(7) 0.54427(3) 0.01640(4) Uani 1 1 d .
C1 C 0.4251(2) 0.91005(10) 0.45691(14) 0.0126(3) Uani 1 1 d .
C2 C 0.5865(2) 0.86491(10) 0.51177(15) 0.0156(3) Uani 1 1 d .
H2 H 0.6628 0.8823 0.5924 0.019 Uiso 1 1 calc R
C3 C 0.6351(2) 0.79401(13) 0.44727(16) 0.0135(4) Uani 1 1 d .
H3 H 0.7464 0.7630 0.4840 0.016 Uiso 1 1 calc R
C4 C 0.5241(2) 0.76715(10) 0.32971(15) 0.0115(3) Uani 1 1 d .
C5 C 0.3608(2) 0.81332(11) 0.27793(15) 0.0137(3) Uani 1 1 d .
H5 H 0.2826 0.7952 0.1984 0.016 Uiso 1 1 calc R
C6 C 0.3099(2) 0.88539(10) 0.34046(15) 0.0139(3) Uani 1 1 d .
H6 H 0.1991 0.9168 0.3042 0.017 Uiso 1 1 calc R
C7 C 0.5754(2) 0.68892(10) 0.26318(14) 0.0115(3) Uani 1 1 d .
C8 C 0.7777(2) 0.67545(10) 0.24249(15) 0.0136(3) Uani 1 1 d .
H8 H 0.8320 0.6163 0.2546 0.016 Uiso 1 1 calc R
C9 C 0.6241(2) 0.69155(13) 0.12796(16) 0.0125(3) Uani 1 1 d .
H9 H 0.5808 0.6436 0.0657 0.015 Uiso 1 1 calc R
C10 C 0.6667(2) 0.77838(10) 0.07584(15) 0.0145(3) Uani 1 1 d .
H10A H 0.5550 0.8163 0.0630 0.017 Uiso 1 1 calc R
H10B H 0.7057 0.7720 -0.0077 0.017 Uiso 1 1 calc R
C11 C 0.8293(2) 0.81502(11) 0.18077(16) 0.0176(3) Uani 1 1 d .
H11A H 0.9293 0.8385 0.1404 0.021 Uiso 1 1 calc R
H11B H 0.7825 0.8617 0.2290 0.021 Uiso 1 1 calc R
C12 C 0.4877(2) 0.60559(10) 0.28704(14) 0.0123(3) Uani 1 1 d .
C13 C 0.3082(3) 0.53193(11) 0.41280(18) 0.0209(3) Uani 1 1 d .
H13A H 0.2150 0.5137 0.3360 0.031 Uiso 1 1 calc R
H13B H 0.2457 0.5413 0.4850 0.031 Uiso 1 1 calc R
H13C H 0.4045 0.4873 0.4365 0.031 Uiso 1 1 calc R
O1 O 0.90238(16) 0.74529(8) 0.26719(11) 0.0173(2) Uani 1 1 d .
O2 O 0.39597(16) 0.61106(7) 0.38463(11) 0.0171(2) Uani 1 1 d .
O3 O 0.49743(16) 0.54044(7) 0.22745(11) 0.0159(2) Uani 1 1 d .

loop_
_atom_site_aniso_label
_atom_site_aniso_U_11
_atom_site_aniso_U_22
_atom_site_aniso_U_33
_atom_site_aniso_U_23
_atom_site_aniso_U_13
_atom_site_aniso_U_12
Br1 0.02060(7) 0.01134(7) 0.01960(7) -0.00452(11) 0.00952(5) -0.00169(11)
C1 0.0160(7) 0.0084(7) 0.0155(7) -0.0025(5) 0.0083(6) -0.0017(5)
C2 0.0156(7) 0.0167(8) 0.0135(7) -0.0022(6) 0.0011(6) -0.0028(6)
C3 0.0124(7) 0.0134(9) 0.0138(8) 0.0004(6) 0.0009(6) 0.0026(6)
C4 0.0110(7) 0.0116(7) 0.0129(7) 0.0002(5) 0.0046(6) -0.0019(6)
C5 0.0129(7) 0.0139(8) 0.0140(8) -0.0015(5) 0.0022(7) -0.0007(6)
C6 0.0117(7) 0.0136(7) 0.0166(7) 0.0014(6) 0.0032(6) 0.0015(6)
C7 0.0107(7) 0.0126(7) 0.0112(7) 0.0000(5) 0.0024(5) 0.0017(5)
C8 0.0115(7) 0.0148(8) 0.0148(8) 0.0017(6) 0.0033(6) 0.0027(6)
C9 0.0130(8) 0.0136(9) 0.0112(7) -0.0001(6) 0.0035(6) 0.0011(7)
C10 0.0157(7) 0.0136(7) 0.0136(7) 0.0017(6) 0.0020(6) -0.0004(6)
C11 0.0174(8) 0.0169(8) 0.0190(8) 0.0005(6) 0.0048(6) -0.0026(6)
C12 0.0092(7) 0.0147(7) 0.0120(7) 0.0009(5) 0.0002(5) 0.0028(5)
C13 0.0263(9) 0.0139(8) 0.0265(9) -0.0013(7) 0.0147(7) -0.0057(7)
O1 0.0115(5) 0.0210(6) 0.0183(6) 0.0028(5) 0.0008(4) -0.0015(4)
O2 0.0215(6) 0.0130(6) 0.0206(6) -0.0021(4) 0.0129(5) -0.0034(4)
O3 0.0188(6) 0.0114(5) 0.0181(5) -0.0012(4) 0.0053(4) 0.0009(4)

loop_
_atom_type_symbol
_atom_type_description
_atom_type_scat_dispersion_real
_atom_type_scat_dispersion_imag
_atom_type_scat_source
C C 0.0033 0.0016 'International Tables Vol C Tables 4.2.6.8 and 6.1.1.4'
H H 0.0000 0.0000 'International Tables Vol C Tables 4.2.6.8 and 6.1.1.4'
O O 0.0106 0.0060 'International Tables Vol C Tables 4.2.6.8 and 6.1.1.4'
Br Br -0.2901 2.4595 'International Tables Vol C Tables 4.2.6.8 and 6.1.1.4'

loop_
_geom_angle_atom_site_label_1
_geom_angle_atom_site_label_2
_geom_angle_atom_site_label_3
_geom_angle
C2 C1 C6 121.77(15)
C2 C1 Br1 118.91(11)
C6 C1 Br1 119.32(12)
C1 C2 C3 118.89(14)
C1 C2 H2 120.6
C3 C2 H2 120.6
C2 C3 C4 121.32(15)
C2 C3 H3 119.3
C4 C3 H3 119.3
C3 C4 C5 118.36(15)
C3 C4 C7 120.68(14)
C5 C4 C7 120.92(13)
C6 C5 C4 121.36(15)
C6 C5 H5 119.3
C4 C5 H5 119.3
C1 C6 C5 118.29(15)
C1 C6 H6 120.9
C5 C6 H6 120.9
C12 C7 C4 118.07(12)
C12 C7 C9 111.81(13)
C4 C7 C9 122.99(13)
C12 C7 C8 111.11(13)
C4 C7 C8 121.27(13)
C9 C7 C8 57.13(10)
O1 C8 C9 111.31(13)
O1 C8 C7 117.66(13)
C9 C8 C7 61.38(10)
O1 C8 H8 117.9
C9 C8 H8 117.9
C7 C8 H8 117.9
C8 C9 C10 105.72(14)
C8 C9 C7 61.48(10)
C10 C9 C7 117.73(15)
C8 C9 H9 119.1
C10 C9 H9 119.1
C7 C9 H9 119.1
C9 C10 C11 104.67(13)
C9 C10 H10A 110.8
C11 C10 H10A 110.8
C9 C10 H10B 110.8
C11 C10 H10B 110.8
H10A C10 H10B 108.9
O1 C11 C10 107.23(13)
O1 C11 H11A 110.3
C10 C11 H11A 110.3
O1 C11 H11B 110.3
C10 C11 H11B 110.3
H11A C11 H11B 108.5
O3 C12 O2 123.28(15)
O3 C12 C7 124.67(15)
O2 C12 C7 112.05(13)
O2 C13 H13A 109.5
O2 C13 H13B 109.5
H13A C13 H13B 109.5
O2 C13 H13C 109.5
H13A C13 H13C 109.5
H13B C13 H13C 109.5
C8 O1 C11 109.30(11)
C12 O2 C13 114.68(12)

loop_
_geom_bond_atom_site_label_1
_geom_bond_atom_site_label_2
_geom_bond_distance
Br1 C1 1.9080(15)
C1 C2 1.383(2)
C1 C6 1.385(2)
C2 C3 1.383(2)
C2 H2 0.9500
C3 C4 1.391(2)
C3 H3 0.9500
C4 C5 1.395(2)
C4 C7 1.494(2)
C5 C6 1.393(2)
C5 H5 0.9500
C6 H6 0.9500
C7 C12 1.491(2)
C7 C9 1.546(2)
C7 C8 1.548(2)
C8 O1 1.404(2)
C8 C9 1.480(2)
C8 H8 1.0000
C9 C10 1.517(2)
C9 H9 1.0000
C10 C11 1.544(2)
C10 H10A 0.9900
C10 H10B 0.9900
C11 O1 1.444(2)
C11 H11A 0.9900
C11 H11B 0.9900
C12 O3 1.2042(19)
C12 O2 1.3477(18)
C13 O2 1.4480(19)
C13 H13A 0.9800
C13 H13B 0.9800
C13 H13C 0.9800

loop_
_geom_torsion_atom_site_label_1
_geom_torsion_atom_site_label_2
_geom_torsion_atom_site_label_3
_geom_torsion_atom_site_label_4
_geom_torsion
C6 C1 C2 C3 1.0(2)
Br1 C1 C2 C3 -178.86(12)
C1 C2 C3 C4 -0.6(3)
C2 C3 C4 C5 -0.3(2)
C2 C3 C4 C7 -178.16(15)
C3 C4 C5 C6 1.0(2)
C7 C4 C5 C6 178.77(14)
C2 C1 C6 C5 -0.4(2)
Br1 C1 C6 C5 179.46(12)
C4 C5 C6 C1 -0.6(2)
C3 C4 C7 C12 94.28(17)
C5 C4 C7 C12 -83.49(18)
C3 C4 C7 C9 -117.71(17)
C5 C4 C7 C9 64.5(2)
C3 C4 C7 C8 -49.0(2)
C5 C4 C7 C8 133.25(15)
C12 C7 C8 O1 -156.56(13)
C4 C7 C8 O1 -11.0(2)
C9 C7 C8 O1 100.45(16)
C12 C7 C8 C9 102.99(15)
C4 C7 C8 C9 -111.47(16)
O1 C8 C9 C10 2.62(18)
C7 C8 C9 C10 113.41(15)
O1 C8 C9 C7 -110.78(14)
C12 C7 C9 C8 -101.73(14)
C4 C7 C9 C8 108.50(16)
C12 C7 C9 C10 164.68(13)
C4 C7 C9 C10 14.9(2)
C8 C7 C9 C10 -93.59(15)
C8 C9 C10 C11 -9.66(17)
C7 C9 C10 C11 55.99(17)
C9 C10 C11 O1 13.48(17)
C4 C7 C12 O3 169.93(14)
C9 C7 C12 O3 18.5(2)
C8 C7 C12 O3 -43.3(2)
C4 C7 C12 O2 -10.43(18)
C9 C7 C12 O2 -161.84(12)
C8 C7 C12 O2 136.33(13)
C9 C8 O1 C11 6.24(18)
C7 C8 O1 C11 -61.68(17)
C10 C11 O1 C8 -12.34(17)
O3 C12 O2 C13 -0.2(2)
C7 C12 O2 C13 -179.81(13)
